data_9015700
loop_
_publ_author_name
'Callegari, A.'
'Mazzi, F.'
'Ungaretti, P.'

_publ_section_title
;
 The crystal structure of orthorhombic calzirtite from Val Malenco (Italy)
 Note: crystal n.2
;
_journal_name_full 'Neues Jahrbuch fur Mineralogie, Monatshefte'
_journal_page_first 467
_journal_page_last 480
_journal_volume 1997
_journal_year 1997
_chemical_compound_source 'Rocca Castellaccio, Val Malenco, Sondrio, Italy'
_chemical_formula_sum 'Ca2 O16 Ti2 Zr5'
_chemical_name_mineral Calzirtite
_space_group_IT_number 61
_symmetry_space_group_name_Hall '-P 2ac 2ab'
_symmetry_space_group_name_H-M 'P b c a'
_cell_angle_alpha 90
_cell_angle_beta 90
_cell_angle_gamma 90
_cell_length_a 15.207
_cell_length_b 15.207
_cell_length_c 10.114
_cell_formula_units_Z 8
_cell_volume 2338.891
_database_code_amcsd 0019378
_exptl_crystal_density_diffrn 5.044
_cod_original_formula_sum 'Zr5 Ti2 Ca2 O16'
_cod_database_code 9015700

loop_
_space_group_symop_operation_xyz
x,y,z
x,1/2-y,1/2+z
-x,1/2+y,1/2-z
1/2-x,1/2+y,z
1/2+x,1/2-y,-z
1/2+x,y,1/2-z
1/2-x,-y,1/2+z
-x,-y,-z

loop_
_atom_site_label
_atom_site_fract_x
_atom_site_fract_y
_atom_site_fract_z
_atom_site_U_iso_or_equiv
ZrM1 0.01370 0.26280 0.12550 0.00920
TiM2a 0.17130 0.42100 0.12690 0.00660
TiM2c 0.66450 -0.08490 0.62340 0.00620
CaM3a 0.33200 0.58130 0.12670 0.00830
CaM3c 0.83250 0.08300 0.62370 0.00810
Zrm4a 0.16330 0.26760 0.36350 0.00600
ZrM4b -0.01680 -0.08710 0.61270 0.00610
ZrM4c 0.66050 0.76810 0.85750 0.00580
ZrM4d 0.48170 0.41050 0.10860 0.00610
O1a 0.28740 -0.00050 0.25210 0.01400
O1b 0.24950 0.03740 0.50050 0.00900
O2a 0.56990 -0.00140 0.24980 0.00900
O2b 0.25090 0.31970 0.50250 0.00900
O3a 0.24420 0.32770 0.20860 0.00800
O3b -0.07830 -0.00780 0.45410 0.01000
O3c 0.74320 0.82740 0.70260 0.00900
O3d 0.42200 0.49370 -0.04480 0.01100
O4a 0.11100 0.33160 0.00330 0.01100
O4b -0.08200 0.86170 0.25020 0.00900
O4c 0.61610 0.83460 0.49350 0.01500
O4d 0.41700 0.36790 0.74860 0.01200
O5a 0.06720 0.32970 0.49570 0.00900
O5b -0.08120 0.81560 0.74180 0.01100
O5c 0.56540 0.82860 -0.00730 0.00900
O5d 0.42140 0.31440 0.24560 0.00900

loop_
_cod_related_entry_id
_cod_related_entry_database
_cod_related_entry_code
1 AMCSD 0019378
